data_4072997
loop_
_publ_author_name
'Caskey, Stephen R.'
'Stewart, Michael H.'
'Ahn, Yi Joon'
'Johnson, Marc J. A.'
'Rowsell, Jesse L. C.'
'Kampf, Jeff W.'

_publ_section_title
;
 Synthesis, Structure, and Reactivity of Four-, Five-, and Six-Coordinate
 Ruthenium Carbyne Complexes
;
_journal_issue 8
_journal_name_full Organometallics
_journal_page_first 1912
_journal_paper_doi 10.1021/om061192v
_journal_volume 26
_journal_year 2007
_chemical_formula_moiety 'C44 H72 F3 P2 Ru, C H2 Cl2'
_chemical_formula_sum 'C45 H74 Cl2 F3 P2 Ru'
_chemical_formula_weight 905.95
_chemical_name_systematic
;
 ?
;
_space_group_IT_number 11
_symmetry_cell_setting monoclinic
_symmetry_space_group_name_Hall '-P 2yb'
_symmetry_space_group_name_H-M 'P 1 21/m 1'
_atom_sites_solution_hydrogens geom
_atom_sites_solution_primary direct
_atom_sites_solution_secondary difmap
_audit_creation_method SHELXL-97
_cell_angle_alpha 90.00
_cell_angle_beta 113.372(12)
_cell_angle_gamma 90.00
_cell_formula_units_Z 2
_cell_length_a 9.5265(18)
_cell_length_b 23.609(5)
_cell_length_c 11.124(2)
_cell_measurement_reflns_used 3923
_cell_measurement_temperature 123(2)
_cell_measurement_theta_max 22.18
_cell_measurement_theta_min 2.17
_cell_volume 2296.6(8)
_computing_cell_refinement 'Bruker SAINT'
_computing_data_collection 'Bruker SMART 1K CCD'
_computing_data_reduction 'Bruker SAINT'
_computing_molecular_graphics 'Bruker SHELXTL'
_computing_publication_material 'Bruker SHELXTL'
_computing_structure_refinement 'Bruker SHELXTL'
_computing_structure_solution 'Bruker SHELXTL'
_diffrn_ambient_temperature 123(2)
_diffrn_measured_fraction_theta_full 0.995
_diffrn_measured_fraction_theta_max 0.995
_diffrn_measurement_device_type 'CCD area detector'
_diffrn_measurement_method 'phi and omega scans'
_diffrn_radiation_monochromator graphite
_diffrn_radiation_source 'fine-focus sealed tube'
_diffrn_radiation_type MoK\a
_diffrn_radiation_wavelength 0.71073
_diffrn_reflns_av_R_equivalents 0.1525
_diffrn_reflns_av_sigmaI/netI 0.0783
_diffrn_reflns_limit_h_max 10
_diffrn_reflns_limit_h_min -10
_diffrn_reflns_limit_k_max 25
_diffrn_reflns_limit_k_min -25
_diffrn_reflns_limit_l_max 11
_diffrn_reflns_limit_l_min -12
_diffrn_reflns_number 28679
_diffrn_reflns_theta_full 22.64
_diffrn_reflns_theta_max 22.64
_diffrn_reflns_theta_min 1.73
_exptl_absorpt_coefficient_mu 0.569
_exptl_absorpt_correction_T_max 0.9667
_exptl_absorpt_correction_T_min 0.9453
_exptl_absorpt_correction_type multi-scan
_exptl_absorpt_process_details
;
  Blessing, R. Acta Cryst. (1995) A51 33-38.
  Sheldrick, G.  SADABS (Version 2.10) Bruker/Siemens area
  detector absorption and other corrections, University of
  Gottingen, Germany 2003.
;
_exptl_crystal_colour grey
_exptl_crystal_density_diffrn 1.310
_exptl_crystal_density_method 'not measured'
_exptl_crystal_description plate
_exptl_crystal_F_000 958
_exptl_crystal_size_max 0.10
_exptl_crystal_size_mid 0.06
_exptl_crystal_size_min 0.06
_refine_diff_density_max 0.751
_refine_diff_density_min -0.771
_refine_diff_density_rms 0.088
_refine_ls_extinction_method none
_refine_ls_goodness_of_fit_ref 1.030
_refine_ls_hydrogen_treatment constr
_refine_ls_matrix_type full
_refine_ls_number_parameters 259
_refine_ls_number_reflns 3141
_refine_ls_number_restraints 0
_refine_ls_restrained_S_all 1.030
_refine_ls_R_factor_all 0.0953
_refine_ls_R_factor_gt 0.0530
_refine_ls_shift/su_max 0.000
_refine_ls_shift/su_mean 0.000
_refine_ls_structure_factor_coef Fsqd
_refine_ls_weighting_details 'calc w=1/[\s^2^(Fo^2^)+(0.0305P)^2^+6.1243P] where P=(Fo^2^+2Fc^2^)/3'
_refine_ls_weighting_scheme calc
_refine_ls_wR_factor_gt 0.0969
_refine_ls_wR_factor_ref 0.1109
_reflns_number_gt 2171
_reflns_number_total 3141
_reflns_threshold_expression >2sigma(I)
_cod_data_source_file om061192vsi20061231_072132.cif
_cod_data_source_block sc1527
_cod_depositor_comments
;
The following automatic conversions were performed:

'_symmetry_cell_setting' value 'Monoclinic' changed to 'monoclinic'
according to /home/saulius/struct/CIF-dictionaries/cif_core.dic
dictionary named 'cif_core.dic' version 2.4.1 from 2010-06-29.

Automatic conversion script
Id: cif_fix_values 1715 2011-07-08 13:25:40Z adriana 
;
_cod_original_sg_symbol_H-M P2(1)/m
_cod_database_code 4072997

loop_
_symmetry_equiv_pos_as_xyz
'x, y, z'
'-x, y+1/2, -z'
'-x, -y, -z'
'x, -y-1/2, z'

loop_
_atom_site_label
_atom_site_type_symbol
_atom_site_fract_x
_atom_site_fract_y
_atom_site_fract_z
_atom_site_U_iso_or_equiv
_atom_site_adp_type
_atom_site_occupancy
_atom_site_symmetry_multiplicity
_atom_site_calc_flag
_atom_site_refinement_flags
Ru1 Ru 0.64172(8) 0.2500 0.83394(8) 0.0231(2) Uani 1 2 d S
P1 P 0.63066(18) 0.14661(6) 0.82229(16) 0.0237(4) Uani 1 1 d .
F1 F 0.4112(5) 0.2500 0.7064(5) 0.0354(13) Uani 1 2 d S
F2 F 0.5646(5) 0.2500 0.9755(5) 0.0334(12) Uani 1 2 d S
F3 F 0.6687(5) 0.2500 0.6656(4) 0.0274(11) Uani 1 2 d S
C1 C 0.8298(10) 0.2500 0.9374(8) 0.024(2) Uani 1 2 d S
C2 C 0.9875(9) 0.2500 1.0239(9) 0.026(2) Uani 1 2 d S
C3 C 1.0323(9) 0.2500 1.1601(9) 0.029(2) Uani 1 2 d S
H3A H 0.9568 0.2500 1.1959 0.034 Uiso 1 2 calc SR
C4 C 1.1825(10) 0.2500 1.2413(9) 0.035(2) Uani 1 2 d S
H4A H 1.2110 0.2500 1.3334 0.042 Uiso 1 2 calc SR
C5 C 1.2979(9) 0.2500 1.1906(10) 0.033(2) Uani 1 2 d S
C6 C 1.2546(10) 0.2500 1.0563(10) 0.035(2) Uani 1 2 d S
H6A H 1.3304 0.2500 1.0209 0.042 Uiso 1 2 calc SR
C7 C 1.1022(9) 0.2500 0.9738(9) 0.031(2) Uani 1 2 d S
H7A H 1.0738 0.2500 0.8817 0.037 Uiso 1 2 calc SR
C8 C 1.4660(10) 0.2500 1.2839(9) 0.042(3) Uani 1 2 d S
H8A H 1.5299 0.2500 1.2333 0.063 Uiso 1 2 calc SR
H8B H 1.4881 0.2161 1.3393 0.063 Uiso 0.00 1 calc PR
H8C H 1.4881 0.2839 1.3393 0.063 Uiso 0.50 1 calc PR
C9 C 0.4653(6) 0.1223(2) 0.6766(5) 0.0247(14) Uani 1 1 d .
H9A H 0.3754 0.1432 0.6794 0.030 Uiso 1 1 calc R
C10 C 0.4730(7) 0.1395(3) 0.5462(6) 0.0347(16) Uani 1 1 d .
H10A H 0.4971 0.1804 0.5483 0.042 Uiso 1 1 calc R
H10B H 0.5558 0.1182 0.5340 0.042 Uiso 1 1 calc R
C11 C 0.3212(8) 0.1276(3) 0.4319(7) 0.0438(18) Uani 1 1 d .
H11A H 0.2404 0.1515 0.4405 0.053 Uiso 1 1 calc R
H11B H 0.3300 0.1378 0.3488 0.053 Uiso 1 1 calc R
C12 C 0.2753(8) 0.0656(3) 0.4270(6) 0.0411(17) Uani 1 1 d .
H12A H 0.1736 0.0600 0.3553 0.049 Uiso 1 1 calc R
H12B H 0.3499 0.0418 0.4084 0.049 Uiso 1 1 calc R
C13 C 0.2699(7) 0.0477(3) 0.5546(6) 0.0404(17) Uani 1 1 d .
H13A H 0.2458 0.0068 0.5507 0.048 Uiso 1 1 calc R
H13B H 0.1870 0.0686 0.5677 0.048 Uiso 1 1 calc R
C14 C 0.4220(7) 0.0589(2) 0.6717(6) 0.0344(16) Uani 1 1 d .
H14A H 0.5037 0.0354 0.6633 0.041 Uiso 1 1 calc R
H14B H 0.4120 0.0482 0.7540 0.041 Uiso 1 1 calc R
C15 C 0.8136(6) 0.1167(2) 0.8293(6) 0.0242(14) Uani 1 1 d .
H39A H 0.8918 0.1285 0.9165 0.029 Uiso 1 1 calc R
C16 C 0.8240(6) 0.0521(2) 0.8274(6) 0.0308(15) Uani 1 1 d .
H16A H 0.7551 0.0377 0.7403 0.037 Uiso 1 1 calc R
H16B H 0.7900 0.0359 0.8935 0.037 Uiso 1 1 calc R
C17 C 0.9896(7) 0.0328(2) 0.8573(6) 0.0354(16) Uani 1 1 d .
H17A H 1.0574 0.0445 0.9471 0.042 Uiso 1 1 calc R
H17B H 0.9931 -0.0090 0.8525 0.042 Uiso 1 1 calc R
C18 C 1.0454(7) 0.0585(2) 0.7605(7) 0.0345(17) Uani 1 1 d .
H18A H 0.9844 0.0433 0.6721 0.041 Uiso 1 1 calc R
H18B H 1.1534 0.0476 0.7841 0.041 Uiso 1 1 calc R
C19 C 1.0328(7) 0.1230(3) 0.7575(7) 0.0360(16) Uani 1 1 d .
H19A H 1.1023 0.1385 0.8431 0.043 Uiso 1 1 calc R
H19B H 1.0649 0.1382 0.6894 0.043 Uiso 1 1 calc R
C20 C 0.8693(6) 0.1416(2) 0.7285(6) 0.0318(16) Uani 1 1 d .
H20A H 0.8011 0.1289 0.6396 0.038 Uiso 1 1 calc R
H20B H 0.8648 0.1835 0.7307 0.038 Uiso 1 1 calc R
C21 C 0.6044(6) 0.1101(2) 0.9577(6) 0.0265(15) Uani 1 1 d .
H21A H 0.6008 0.0687 0.9385 0.032 Uiso 1 1 calc R
C22 C 0.4525(6) 0.1251(3) 0.9670(6) 0.0324(16) Uani 1 1 d .
H22A H 0.3675 0.1189 0.8808 0.039 Uiso 1 1 calc R
H22B H 0.4529 0.1656 0.9898 0.039 Uiso 1 1 calc R
C23 C 0.4265(7) 0.0889(3) 1.0706(6) 0.0356(16) Uani 1 1 d .
H23A H 0.3306 0.1009 1.0779 0.043 Uiso 1 1 calc R
H23B H 0.4151 0.0487 1.0430 0.043 Uiso 1 1 calc R
C24 C 0.5585(7) 0.0945(3) 1.2031(6) 0.0400(18) Uani 1 1 d .
H24A H 0.5429 0.0680 1.2658 0.048 Uiso 1 1 calc R
H24B H 0.5604 0.1335 1.2366 0.048 Uiso 1 1 calc R
C25 C 0.7132(7) 0.0815(3) 1.1947(6) 0.0365(16) Uani 1 1 d .
H25A H 0.7973 0.0880 1.2812 0.044 Uiso 1 1 calc R
H25B H 0.7160 0.0413 1.1708 0.044 Uiso 1 1 calc R
C26 C 0.7355(6) 0.1190(3) 1.0934(6) 0.0322(16) Uani 1 1 d .
H26A H 0.8345 0.1100 1.0883 0.039 Uiso 1 1 calc R
H26B H 0.7382 0.1592 1.1197 0.039 Uiso 1 1 calc R
Cl1 Cl 0.8816(2) 0.18870(8) 0.41634(19) 0.0634(6) Uani 1 1 d .
C45 C 0.8829(11) 0.2500 0.5051(9) 0.045(3) Uani 1 2 d S
H45A H 0.9752 0.2500 0.5880 0.054 Uiso 1 2 calc SR
H45B H 0.7921 0.2500 0.5274 0.04(3) Uiso 1 2 calc SR

loop_
_atom_site_aniso_label
_atom_site_aniso_U_11
_atom_site_aniso_U_22
_atom_site_aniso_U_33
_atom_site_aniso_U_23
_atom_site_aniso_U_13
_atom_site_aniso_U_12
Ru1 0.0215(4) 0.0165(4) 0.0355(5) 0.000 0.0157(3) 0.000
P1 0.0233(9) 0.0175(8) 0.0347(10) 0.0006(8) 0.0162(8) 0.0013(7)
F1 0.025(3) 0.024(3) 0.050(3) 0.000 0.008(2) 0.000
F2 0.038(3) 0.027(3) 0.047(3) 0.000 0.030(3) 0.000
F3 0.031(3) 0.021(3) 0.037(3) 0.000 0.020(2) 0.000
C1 0.039(6) 0.011(4) 0.032(5) 0.000 0.024(5) 0.000
C2 0.027(5) 0.020(5) 0.038(6) 0.000 0.019(5) 0.000
C3 0.025(5) 0.027(5) 0.035(6) 0.000 0.014(5) 0.000
C4 0.044(6) 0.025(5) 0.034(6) 0.000 0.012(5) 0.000
C5 0.024(5) 0.019(5) 0.055(7) 0.000 0.014(5) 0.000
C6 0.031(6) 0.022(5) 0.061(8) 0.000 0.027(6) 0.000
C7 0.026(5) 0.030(5) 0.040(6) 0.000 0.016(5) 0.000
C8 0.029(6) 0.047(6) 0.047(7) 0.000 0.012(5) 0.000
C9 0.025(3) 0.022(3) 0.034(4) -0.002(3) 0.018(3) 0.001(3)
C10 0.035(4) 0.033(4) 0.037(4) -0.006(3) 0.016(3) -0.006(3)
C11 0.054(5) 0.041(4) 0.039(4) 0.001(3) 0.021(4) -0.003(4)
C12 0.045(4) 0.035(4) 0.041(4) -0.011(3) 0.014(4) -0.005(3)
C13 0.044(4) 0.029(4) 0.050(5) -0.004(3) 0.020(4) -0.008(3)
C14 0.035(4) 0.022(4) 0.049(4) 0.000(3) 0.020(3) -0.002(3)
C15 0.019(3) 0.021(3) 0.034(4) 0.001(3) 0.013(3) 0.001(3)
C16 0.035(4) 0.022(3) 0.043(4) 0.001(3) 0.024(3) 0.002(3)
C17 0.034(4) 0.023(4) 0.055(5) 0.005(3) 0.024(4) 0.010(3)
C18 0.024(4) 0.023(4) 0.062(5) -0.005(3) 0.024(3) 0.004(3)
C19 0.034(4) 0.033(4) 0.054(5) 0.003(3) 0.032(4) 0.005(3)
C20 0.030(4) 0.025(4) 0.051(4) 0.008(3) 0.027(3) 0.006(3)
C21 0.034(4) 0.018(3) 0.037(4) -0.002(3) 0.024(3) 0.003(3)
C22 0.031(4) 0.029(4) 0.045(4) 0.003(3) 0.023(3) 0.001(3)
C23 0.040(4) 0.029(4) 0.047(5) -0.002(3) 0.027(4) 0.000(3)
C24 0.056(5) 0.024(4) 0.055(5) 0.009(3) 0.037(4) 0.005(3)
C25 0.044(4) 0.029(4) 0.041(4) 0.003(3) 0.021(3) 0.004(3)
C26 0.032(4) 0.033(4) 0.040(4) 0.003(3) 0.023(3) 0.005(3)
Cl1 0.0852(15) 0.0586(14) 0.0551(13) -0.0094(10) 0.0372(11) -0.0045(11)
C45 0.044(6) 0.050(7) 0.042(7) 0.000 0.018(5) 0.000

loop_
_atom_type_symbol
_atom_type_description
_atom_type_scat_dispersion_real
_atom_type_scat_dispersion_imag
_atom_type_scat_source
C C 0.0033 0.0016 'International Tables Vol C Tables 4.2.6.8 and 6.1.1.4'
H H 0.0000 0.0000 'International Tables Vol C Tables 4.2.6.8 and 6.1.1.4'
F F 0.0171 0.0103 'International Tables Vol C Tables 4.2.6.8 and 6.1.1.4'
P P 0.1023 0.0942 'International Tables Vol C Tables 4.2.6.8 and 6.1.1.4'
Cl Cl 0.1484 0.1585 'International Tables Vol C Tables 4.2.6.8 and 6.1.1.4'
Ru Ru -1.2594 0.8363 'International Tables Vol C Tables 4.2.6.8 and 6.1.1.4'

loop_
_geom_angle_atom_site_label_1
_geom_angle_atom_site_label_2
_geom_angle_atom_site_label_3
_geom_angle
_geom_angle_site_symmetry_3
C1 Ru1 F2 94.9(3) .
C1 Ru1 F3 98.2(3) .
F2 Ru1 F3 166.95(19) .
C1 Ru1 F1 179.8(3) .
F2 Ru1 F1 85.32(19) .
F3 Ru1 F1 81.62(18) .
C1 Ru1 P1 92.72(4) .
F2 Ru1 P1 91.16(4) .
F3 Ru1 P1 88.23(5) .
F1 Ru1 P1 87.27(4) .
C1 Ru1 P1 92.72(4) 4_565
F2 Ru1 P1 91.16(4) 4_565
F3 Ru1 P1 88.23(5) 4_565
F1 Ru1 P1 87.27(4) 4_565
P1 Ru1 P1 173.88(9) 4_565
C21 P1 C9 103.1(3) .
C21 P1 C15 102.7(3) .
C9 P1 C15 112.3(3) .
C21 P1 Ru1 116.21(19) .
C9 P1 Ru1 111.17(19) .
C15 P1 Ru1 110.97(18) .
C2 C1 Ru1 179.9(7) .
C3 C2 C7 118.4(8) .
C3 C2 C1 121.1(7) .
C7 C2 C1 120.4(8) .
C4 C3 C2 120.5(8) .
C3 C4 C5 121.0(9) .
C6 C5 C4 118.8(8) .
C6 C5 C8 121.2(8) .
C4 C5 C8 120.0(9) .
C7 C6 C5 120.3(8) .
C6 C7 C2 120.9(9) .
C10 C9 C14 109.6(5) .
C10 C9 P1 113.7(4) .
C14 C9 P1 117.1(4) .
C11 C10 C9 110.7(5) .
C12 C11 C10 111.8(5) .
C13 C12 C11 110.7(5) .
C12 C13 C14 112.2(5) .
C13 C14 C9 110.1(5) .
C16 C15 C20 109.2(5) .
C16 C15 P1 116.4(4) .
C20 C15 P1 114.6(4) .
C15 C16 C17 110.9(5) .
C18 C17 C16 110.3(5) .
C17 C18 C19 111.8(5) .
C20 C19 C18 111.0(5) .
C19 C20 C15 110.8(5) .
C22 C21 C26 108.8(5) .
C22 C21 P1 112.8(4) .
C26 C21 P1 114.6(4) .
C21 C22 C23 111.1(5) .
C24 C23 C22 111.3(5) .
C23 C24 C25 111.5(5) .
C26 C25 C24 110.4(5) .
C25 C26 C21 110.5(5) .
Cl1 C45 Cl1 111.7(5) 4_565

loop_
_geom_bond_atom_site_label_1
_geom_bond_atom_site_label_2
_geom_bond_distance
_geom_bond_site_symmetry_2
Ru1 C1 1.703(9) .
Ru1 F2 1.985(4) .
Ru1 F3 1.989(4) .
Ru1 F1 2.089(4) .
Ru1 P1 2.4443(14) .
Ru1 P1 2.4444(14) 4_565
P1 C21 1.837(6) .
P1 C9 1.848(6) .
P1 C15 1.853(5) .
C1 C2 1.426(11) .
C2 C3 1.402(11) .
C2 C7 1.411(11) .
C3 C4 1.356(11) .
C4 C5 1.420(12) .
C5 C6 1.384(12) .
C5 C8 1.524(11) .
C6 C7 1.376(11) .
C9 C10 1.536(8) .
C9 C14 1.546(7) .
C10 C11 1.526(8) .
C11 C12 1.521(8) .
C12 C13 1.501(9) .
C13 C14 1.538(8) .
C15 C16 1.530(7) .
C15 C20 1.535(7) .
C16 C17 1.547(7) .
C17 C18 1.504(8) .
C18 C19 1.526(8) .
C19 C20 1.525(7) .
C21 C22 1.532(7) .
C21 C26 1.545(8) .
C22 C23 1.532(8) .
C23 C24 1.517(9) .
C24 C25 1.544(8) .
C25 C26 1.513(8) .
Cl1 C45 1.749(5) .
C45 Cl1 1.749(5) 4_565
